data_7220287
loop_
_publ_author_name
'Moorthy, Jarugu Narasimha'
'Natarajan, Palani'
'Krishna, Manchugondanahalli S.'
'Nagarajaiah, Honnappa'
'Venugopalan, Paloth'

_publ_section_title
;
 Isomorphous three-component crystals (pseudopolymorphs of binary
 cocrystals) based on lattice inclusion of guests with a
 sterically-rigidified tetraarylpyrene host
;
_journal_issue 28
_journal_name_full CrystEngComm
_journal_page_first 5307
_journal_paper_doi 10.1039/C5CE00243E
_journal_volume 17
_journal_year 2015
_chemical_formula_sum 'C48 H42 O4'
_chemical_formula_weight 682.82
_chemical_name_common tetraarylpyrene
_chemical_name_systematic
; 
 tetraarylpyrene 
;
_space_group_IT_number 2
_symmetry_cell_setting triclinic
_symmetry_Int_Tables_number 2
_symmetry_space_group_name_Hall '-P 1'
_symmetry_space_group_name_H-M 'P -1'
_atom_sites_solution_hydrogens geom
_atom_sites_solution_primary direct
_atom_sites_solution_secondary difmap
_audit_creation_method SHELXL-97
_audit_update_record
;
2015-04-14 deposited with the CCDC.
2015-05-05 downloaded from the CCDC.
;
_cell_angle_alpha 71.815(7)
_cell_angle_beta 75.414(7)
_cell_angle_gamma 66.780(7)
_cell_formula_units_Z 1
_cell_length_a 8.126(2)
_cell_length_b 8.979(3)
_cell_length_c 14.064(4)
_cell_measurement_temperature 100(2)
_cell_volume 886.1(4)
_computing_cell_refinement 'Bruker SAINT'
_computing_data_collection 'Bruker APEX'
_computing_data_reduction 'Bruker SAINT'
_computing_molecular_graphics 'SHELXL 5.1, XP (Sheldrick, 1994)'
_computing_publication_material SHELXS-97
_computing_structure_refinement 'SHELXL-97 (Sheldrick, 2008)'
_computing_structure_solution 'SHELXS-97 (Sheldrick, 2008)'
_diffrn_ambient_temperature 100(2)
_diffrn_measured_fraction_theta_full 0.990
_diffrn_measured_fraction_theta_max 0.990
_diffrn_measurement_device_type 'Bruker SMART APEX'
_diffrn_measurement_method 'phi and omega scans'
_diffrn_radiation_monochromator graphite
_diffrn_radiation_source 'fine-focus sealed tube'
_diffrn_radiation_type MoK\a
_diffrn_radiation_wavelength 0.71073
_diffrn_reflns_av_R_equivalents 0.0439
_diffrn_reflns_av_sigmaI/netI 0.0618
_diffrn_reflns_limit_h_max 9
_diffrn_reflns_limit_h_min -9
_diffrn_reflns_limit_k_max 10
_diffrn_reflns_limit_k_min -10
_diffrn_reflns_limit_l_max 16
_diffrn_reflns_limit_l_min -16
_diffrn_reflns_number 6079
_diffrn_reflns_theta_full 25.00
_diffrn_reflns_theta_max 25.00
_diffrn_reflns_theta_min 2.54
_exptl_absorpt_coefficient_mu 0.080
_exptl_absorpt_correction_type none
_exptl_crystal_colour colorless
_exptl_crystal_density_diffrn 1.280
_exptl_crystal_density_method 'not measured'
_exptl_crystal_description chunks
_exptl_crystal_F_000 362
_exptl_crystal_size_max 0.2
_exptl_crystal_size_mid 0.1
_exptl_crystal_size_min 0.1
_refine_diff_density_max 0.233
_refine_diff_density_min -0.296
_refine_diff_density_rms 0.062
_refine_ls_extinction_method none
_refine_ls_goodness_of_fit_ref 1.037
_refine_ls_hydrogen_treatment constr
_refine_ls_matrix_type full
_refine_ls_number_parameters 236
_refine_ls_number_reflns 3096
_refine_ls_number_restraints 0
_refine_ls_restrained_S_all 1.037
_refine_ls_R_factor_all 0.0664
_refine_ls_R_factor_gt 0.0486
_refine_ls_shift/su_max 0.000
_refine_ls_shift/su_mean 0.000
_refine_ls_structure_factor_coef Fsqd
_refine_ls_weighting_details 'calc w=1/[\s^2^(Fo^2^)+(0.0742P)^2^+0.0654P] where P=(Fo^2^+2Fc^2^)/3'
_refine_ls_weighting_scheme calc
_refine_ls_wR_factor_gt 0.1252
_refine_ls_wR_factor_ref 0.1339
_reflns_number_gt 2447
_reflns_number_total 3096
_reflns_threshold_expression >2sigma(I)
_cod_data_source_file c5ce00243e1.cif
_cod_data_source_block TPMM_UN
_cod_depositor_comments
;
The following automatic conversions were performed:

'_symmetry_cell_setting' value 'Triclinic' changed to 'triclinic'
according to
/usr/data/users/saulius/crontab/automatic-downloads/rss-feeds/RSC/lib/dictionaries/cif_core.dic
dictionary named 'cif_core.dic' version 2.4.2 from 2011-04-26.

Automatic conversion script
Id: cif_fix_values 3271 2015-04-21 07:52:19Z andrius 

 Adding full bibliography for 7220283--7220287.cif.
;
_cod_original_cell_volume 886.2(4)
_cod_original_sg_symbol_H-M P-1
_cod_database_code 7220287

loop_
_symmetry_equiv_pos_as_xyz
'x, y, z'
'-x, -y, -z'

loop_
_atom_site_label
_atom_site_type_symbol
_atom_site_fract_x
_atom_site_fract_y
_atom_site_fract_z
_atom_site_U_iso_or_equiv
_atom_site_adp_type
_atom_site_occupancy
_atom_site_symmetry_multiplicity
_atom_site_calc_flag
_atom_site_refinement_flags
O1 O -0.37323(19) 1.16159(17) -0.11554(10) 0.0296(4) Uani 1 1 d .
O2 O 1.09109(16) 0.45471(16) 0.20341(9) 0.0243(3) Uani 1 1 d .
C1 C -0.5143(3) 1.3191(3) -0.12484(15) 0.0316(5) Uani 1 1 d .
H5 H -0.5424 1.3556 -0.0620 0.047 Uiso 1 1 calc R
H1 H -0.6224 1.3095 -0.1376 0.047 Uiso 1 1 calc R
H2 H -0.4756 1.4008 -0.1813 0.047 Uiso 1 1 calc R
C2 C -0.2164(3) 1.1658(3) -0.09116(14) 0.0265(5) Uani 1 1 d .
H6 H -0.1911 1.2668 -0.1351 0.032 Uiso 1 1 calc R
H7 H -0.1121 1.0674 -0.1061 0.032 Uiso 1 1 calc R
C3 C -0.2325(2) 1.1668(2) 0.01818(13) 0.0196(4) Uani 1 1 d .
C4 C -0.1571(2) 1.2611(2) 0.04326(13) 0.0198(4) Uani 1 1 d .
H10 H -0.1041 1.3327 -0.0090 0.024 Uiso 1 1 calc R
C5 C -0.1581(2) 1.2523(2) 0.14376(13) 0.0177(4) Uani 1 1 d .
H11 H -0.1058 1.3177 0.1596 0.021 Uiso 1 1 calc R
C6 C -0.2352(2) 1.1483(2) 0.22146(13) 0.0146(4) Uani 1 1 d .
C7 C -0.2361(2) 1.1354(2) 0.33014(12) 0.0131(4) Uani 1 1 d .
C8 C 1.2536(3) 0.3466(3) 0.15912(15) 0.0277(5) Uani 1 1 d .
H19 H 1.3526 0.3887 0.1495 0.042 Uiso 1 1 calc R
H18 H 1.2369 0.3425 0.0935 0.042 Uiso 1 1 calc R
H3 H 1.2833 0.2342 0.2039 0.042 Uiso 1 1 calc R
C9 C 1.1043(2) 0.4532(2) 0.30281(13) 0.0193(4) Uani 1 1 d .
H20 H 1.1966 0.5017 0.2994 0.023 Uiso 1 1 calc R
H17 H 1.1426 0.3368 0.3438 0.023 Uiso 1 1 calc R
C10 C 0.9242(2) 0.5526(2) 0.35178(12) 0.0150(4) Uani 1 1 d .
C11 C 0.9099(2) 0.6641(2) 0.40554(13) 0.0162(4) Uani 1 1 d .
H16 H 1.0152 0.6832 0.4086 0.019 Uiso 1 1 calc R
C12 C 0.7434(2) 0.7483(2) 0.45494(12) 0.0142(4) Uani 1 1 d .
H15 H 0.7365 0.8239 0.4915 0.017 Uiso 1 1 calc R
C13 C 0.7681(2) 0.5268(2) 0.34852(13) 0.0159(4) Uani 1 1 d .
H4 H 0.7755 0.4508 0.3121 0.019 Uiso 1 1 calc R
C14 C -0.3114(2) 1.0646(2) 0.09558(13) 0.0211(4) Uani 1 1 d .
H9 H -0.3651 1.0004 0.0796 0.025 Uiso 1 1 calc R
C15 C -0.3125(2) 1.0553(2) 0.19579(13) 0.0187(4) Uani 1 1 d .
H8 H -0.3668 0.9845 0.2478 0.022 Uiso 1 1 calc R
C16 C 0.3987(2) 0.8030(2) 0.60908(12) 0.0130(4) Uani 1 1 d .
H12 H 0.5074 0.7551 0.6380 0.016 Uiso 1 1 calc R
C17 C -0.0737(2) 1.0609(2) 0.37225(12) 0.0117(4) Uani 1 1 d .
C18 C 0.0816(2) 0.9566(2) 0.52270(12) 0.0111(4) Uani 1 1 d .
C19 C 0.5865(2) 0.7232(2) 0.45147(12) 0.0129(4) Uani 1 1 d .
C20 C 0.4092(2) 0.8086(2) 0.50785(12) 0.0119(4) Uani 1 1 d .
C21 C 0.2499(2) 0.8908(2) 0.46219(12) 0.0114(4) Uani 1 1 d .
C22 C 0.0982(2) 0.9968(2) 0.31432(12) 0.0130(4) Uani 1 1 d .
H22 H 0.1051 1.0113 0.2437 0.016 Uiso 1 1 calc R
C23 C 0.2510(2) 0.9167(2) 0.35631(12) 0.0129(4) Uani 1 1 d .
H23 H 0.3626 0.8762 0.3147 0.016 Uiso 1 1 calc R
C24 C 0.6022(2) 0.6102(2) 0.39755(13) 0.0152(4) Uani 1 1 d .
H24 H 0.4973 0.5904 0.3945 0.018 Uiso 1 1 calc R

loop_
_atom_site_aniso_label
_atom_site_aniso_U_11
_atom_site_aniso_U_22
_atom_site_aniso_U_33
_atom_site_aniso_U_23
_atom_site_aniso_U_13
_atom_site_aniso_U_12
O1 0.0367(9) 0.0318(8) 0.0227(8) -0.0091(6) -0.0128(6) -0.0072(7)
O2 0.0189(7) 0.0301(8) 0.0179(7) -0.0106(6) 0.0033(5) -0.0023(6)
C1 0.0257(11) 0.0408(13) 0.0239(11) -0.0048(9) -0.0091(9) -0.0057(10)
C2 0.0270(11) 0.0323(12) 0.0160(10) -0.0107(9) -0.0084(8) 0.0014(9)
C3 0.0175(10) 0.0213(10) 0.0141(10) -0.0073(8) -0.0053(7) 0.0037(8)
C4 0.0209(10) 0.0191(10) 0.0133(9) -0.0010(7) -0.0024(7) -0.0030(8)
C5 0.0178(10) 0.0179(10) 0.0165(10) -0.0049(7) -0.0047(7) -0.0033(8)
C6 0.0112(9) 0.0170(9) 0.0124(9) -0.0050(7) -0.0034(7) 0.0008(7)
C7 0.0164(9) 0.0115(9) 0.0122(9) -0.0030(7) -0.0040(7) -0.0043(7)
C8 0.0226(11) 0.0271(11) 0.0270(11) -0.0124(9) 0.0078(8) -0.0042(9)
C9 0.0170(10) 0.0219(10) 0.0153(9) -0.0033(8) -0.0010(7) -0.0046(8)
C10 0.0137(9) 0.0139(9) 0.0128(9) 0.0008(7) -0.0027(7) -0.0027(7)
C11 0.0135(9) 0.0174(10) 0.0162(9) -0.0006(7) -0.0037(7) -0.0055(7)
C12 0.0166(9) 0.0133(9) 0.0120(9) -0.0022(7) -0.0034(7) -0.0044(7)
C13 0.0175(9) 0.0148(9) 0.0139(9) -0.0047(7) -0.0023(7) -0.0031(7)
C14 0.0246(11) 0.0258(11) 0.0171(10) -0.0094(8) -0.0071(8) -0.0074(9)
C15 0.0208(10) 0.0223(10) 0.0139(9) -0.0051(8) -0.0031(7) -0.0072(8)
C16 0.0128(9) 0.0134(9) 0.0134(9) -0.0028(7) -0.0039(7) -0.0043(7)
C17 0.0140(9) 0.0105(9) 0.0120(9) -0.0042(7) -0.0020(7) -0.0047(7)
C18 0.0123(9) 0.0098(8) 0.0135(9) -0.0028(7) -0.0019(7) -0.0061(7)
C19 0.0127(9) 0.0132(9) 0.0105(9) -0.0002(7) -0.0041(7) -0.0025(7)
C20 0.0137(9) 0.0095(9) 0.0136(9) -0.0025(7) -0.0018(7) -0.0054(7)
C21 0.0138(9) 0.0107(9) 0.0119(9) -0.0036(7) -0.0012(7) -0.0063(7)
C22 0.0167(9) 0.0146(9) 0.0093(9) -0.0050(7) -0.0004(7) -0.0063(7)
C23 0.0141(9) 0.0127(9) 0.0117(9) -0.0054(7) 0.0009(7) -0.0041(7)
C24 0.0136(9) 0.0152(9) 0.0165(9) -0.0037(7) -0.0033(7) -0.0041(7)

loop_
_atom_type_symbol
_atom_type_description
_atom_type_scat_dispersion_real
_atom_type_scat_dispersion_imag
_atom_type_scat_source
C C 0.0033 0.0016 'International Tables Vol C Tables 4.2.6.8 and 6.1.1.4'
H H 0.0000 0.0000 'International Tables Vol C Tables 4.2.6.8 and 6.1.1.4'
O O 0.0106 0.0060 'International Tables Vol C Tables 4.2.6.8 and 6.1.1.4'

loop_
_geom_angle_atom_site_label_1
_geom_angle_atom_site_label_2
_geom_angle_atom_site_label_3
_geom_angle
_geom_angle_site_symmetry_1
_geom_angle_site_symmetry_3
C2 O1 C1 111.90(15) . .
C8 O2 C9 111.30(13) . .
O1 C1 H5 109.5 . .
O1 C1 H1 109.5 . .
H5 C1 H1 109.5 . .
O1 C1 H2 109.5 . .
H5 C1 H2 109.5 . .
H1 C1 H2 109.5 . .
O1 C2 C3 113.78(16) . .
O1 C2 H6 108.8 . .
C3 C2 H6 108.8 . .
O1 C2 H7 108.8 . .
C3 C2 H7 108.8 . .
H6 C2 H7 107.7 . .
C4 C3 C14 118.69(16) . .
C4 C3 C2 120.38(17) . .
C14 C3 C2 120.77(17) . .
C3 C4 C5 120.82(17) . .
C3 C4 H10 119.6 . .
C5 C4 H10 119.6 . .
C4 C5 C6 120.55(16) . .
C4 C5 H11 119.7 . .
C6 C5 H11 119.7 . .
C5 C6 C15 118.35(16) . .
C5 C6 C7 121.48(15) . .
C15 C6 C7 120.17(16) . .
C16 C7 C17 119.33(15) 2_576 .
C16 C7 C6 119.83(14) 2_576 .
C17 C7 C6 120.84(15) . .
O2 C8 H19 109.5 . .
O2 C8 H18 109.5 . .
H19 C8 H18 109.5 . .
O2 C8 H3 109.5 . .
H19 C8 H3 109.5 . .
H18 C8 H3 109.5 . .
O2 C9 C10 109.92(13) . .
O2 C9 H20 109.7 . .
C10 C9 H20 109.7 . .
O2 C9 H17 109.7 . .
C10 C9 H17 109.7 . .
H20 C9 H17 108.2 . .
C11 C10 C13 118.44(16) . .
C11 C10 C9 121.64(15) . .
C13 C10 C9 119.83(16) . .
C10 C11 C12 120.84(16) . .
C10 C11 H16 119.6 . .
C12 C11 H16 119.6 . .
C11 C12 C19 120.85(16) . .
C11 C12 H15 119.6 . .
C19 C12 H15 119.6 . .
C24 C13 C10 120.94(17) . .
C24 C13 H4 119.5 . .
C10 C13 H4 119.5 . .
C15 C14 C3 120.66(17) . .
C15 C14 H9 119.7 . .
C3 C14 H9 119.7 . .
C14 C15 C6 120.92(17) . .
C14 C15 H8 119.5 . .
C6 C15 H8 119.5 . .
C7 C16 C20 122.89(15) 2_576 .
C7 C16 H12 118.6 2_576 .
C20 C16 H12 118.6 . .
C7 C17 C18 119.05(15) . 2_576
C7 C17 C22 122.47(15) . .
C18 C17 C22 118.44(14) 2_576 .
C17 C18 C21 120.46(14) 2_576 .
C17 C18 C18 119.57(19) 2_576 2_576
C21 C18 C18 119.96(19) . 2_576
C12 C19 C24 117.97(16) . .
C12 C19 C20 120.75(15) . .
C24 C19 C20 121.22(15) . .
C16 C20 C21 118.93(15) . .
C16 C20 C19 119.16(14) . .
C21 C20 C19 121.88(14) . .
C20 C21 C18 119.11(15) . .
C20 C21 C23 122.68(15) . .
C18 C21 C23 118.16(14) . .
C23 C22 C17 122.14(15) . .
C23 C22 H22 118.9 . .
C17 C22 H22 118.9 . .
C22 C23 C21 121.67(16) . .
C22 C23 H23 119.2 . .
C21 C23 H23 119.2 . .
C13 C24 C19 120.97(16) . .
C13 C24 H24 119.5 . .
C19 C24 H24 119.5 . .

loop_
_geom_bond_atom_site_label_1
_geom_bond_atom_site_label_2
_geom_bond_distance
_geom_bond_site_symmetry_2
O1 C2 1.417(2) .
O1 C1 1.419(2) .
O2 C8 1.424(2) .
O2 C9 1.424(2) .
C1 H5 0.9800 .
C1 H1 0.9800 .
C1 H2 0.9800 .
C2 C3 1.512(2) .
C2 H6 0.9900 .
C2 H7 0.9900 .
C3 C4 1.387(3) .
C3 C14 1.388(3) .
C4 C5 1.389(2) .
C4 H10 0.9500 .
C5 C6 1.392(3) .
C5 H11 0.9500 .
C6 C15 1.392(2) .
C6 C7 1.495(2) .
C7 C16 1.390(2) 2_576
C7 C17 1.411(2) .
C8 H19 0.9800 .
C8 H18 0.9800 .
C8 H3 0.9800 .
C9 C10 1.503(2) .
C9 H20 0.9900 .
C9 H17 0.9900 .
C10 C11 1.387(2) .
C10 C13 1.391(2) .
C11 C12 1.390(2) .
C11 H16 0.9500 .
C12 C19 1.394(2) .
C12 H15 0.9500 .
C13 C24 1.383(2) .
C13 H4 0.9500 .
C14 C15 1.384(2) .
C14 H9 0.9500 .
C15 H8 0.9500 .
C16 C7 1.390(2) 2_576
C16 C20 1.391(2) .
C16 H12 0.9500 .
C17 C18 1.424(2) 2_576
C17 C22 1.426(2) .
C18 C17 1.424(2) 2_576
C18 C21 1.427(2) .
C18 C18 1.440(3) 2_576
C19 C24 1.396(2) .
C19 C20 1.492(2) .
C20 C21 1.415(2) .
C21 C23 1.432(2) .
C22 C23 1.345(2) .
C22 H22 0.9500 .
C23 H23 0.9500 .
C24 H24 0.9500 .

loop_
_geom_torsion_atom_site_label_1
_geom_torsion_atom_site_label_2
_geom_torsion_atom_site_label_3
_geom_torsion_atom_site_label_4
_geom_torsion
_geom_torsion_site_symmetry_1
_geom_torsion_site_symmetry_4
C1 O1 C2 C3 75.8(2) . .
O1 C2 C3 C4 -142.39(18) . .
O1 C2 C3 C14 42.2(2) . .
C14 C3 C4 C5 0.8(3) . .
C2 C3 C4 C5 -174.67(16) . .
C3 C4 C5 C6 0.0(3) . .
C4 C5 C6 C15 -0.7(2) . .
C4 C5 C6 C7 179.35(15) . .
C5 C6 C7 C16 111.91(19) . 2_576
C15 C6 C7 C16 -68.1(2) . 2_576
C5 C6 C7 C17 -68.3(2) . .
C15 C6 C7 C17 111.71(19) . .
C8 O2 C9 C10 -173.52(15) . .
O2 C9 C10 C11 -135.82(16) . .
O2 C9 C10 C13 47.8(2) . .
C13 C10 C11 C12 -0.1(2) . .
C9 C10 C11 C12 -176.49(15) . .
C10 C11 C12 C19 -0.2(2) . .
C11 C10 C13 C24 0.1(2) . .
C9 C10 C13 C24 176.55(16) . .
C4 C3 C14 C15 -0.9(3) . .
C2 C3 C14 C15 174.59(16) . .
C3 C14 C15 C6 0.2(3) . .
C5 C6 C15 C14 0.6(3) . .
C7 C6 C15 C14 -179.40(16) . .
C16 C7 C17 C18 3.0(2) 2_576 2_576
C6 C7 C17 C18 -176.78(15) . 2_576
C16 C7 C17 C22 -179.25(16) 2_576 .
C6 C7 C17 C22 1.0(3) . .
C11 C12 C19 C24 0.4(2) . .
C11 C12 C19 C20 177.59(15) . .
C7 C16 C20 C21 4.6(2) 2_576 .
C7 C16 C20 C19 -173.41(16) 2_576 .
C12 C19 C20 C16 -49.0(2) . .
C24 C19 C20 C16 128.10(17) . .
C12 C19 C20 C21 133.05(17) . .
C24 C19 C20 C21 -49.9(2) . .
C16 C20 C21 C18 -3.7(2) . .
C19 C20 C21 C18 174.25(15) . .
C16 C20 C21 C23 173.76(15) . .
C19 C20 C21 C23 -8.3(2) . .
C17 C18 C21 C20 -0.4(2) 2_576 .
C18 C18 C21 C20 178.87(18) 2_576 .
C17 C18 C21 C23 -177.99(15) 2_576 .
C18 C18 C21 C23 1.3(3) 2_576 .
C7 C17 C22 C23 -175.76(16) . .
C18 C17 C22 C23 2.0(3) 2_576 .
C17 C22 C23 C21 0.1(3) . .
C20 C21 C23 C22 -179.22(16) . .
C18 C21 C23 C22 -1.7(2) . .
C10 C13 C24 C19 0.2(2) . .
C12 C19 C24 C13 -0.4(2) . .
C20 C19 C24 C13 -177.58(15) . .
